data_4329747
loop_
_publ_author_name
'Matthew J. Polinski'
'Shuao Wang'
'Justin N. Cross'
'Evgeny V. Alekseev'
'Wulf Depmeier'
'Thomas E. Albrecht-Schmitt'

_publ_section_title
;
 Effects of Large Halides on the Structures of Lanthanide(III) and
 Plutonium(III) Borates
;
_journal_name_full 'Inorganic Chemistry'
_journal_page_first 7859
_journal_page_last 7866
_journal_paper_doi 10.1021/ic3009317
_journal_volume 51
_journal_year 2012
_chemical_formula_moiety Nd4[B18O25(OH)13Br3]
_chemical_formula_sum 'B18 Br3 Nd4 O38'
_chemical_formula_weight 1619.27
_chemical_name_common 'Neodymium(III) Borate Bromide'
_chemical_name_systematic
; 
 ? 
;
_space_group_IT_number 13
_symmetry_cell_setting monoclinic
_symmetry_space_group_name_Hall '-P 2yc'
_symmetry_space_group_name_H-M 'P 1 2/c 1'
_atom_sites_solution_hydrogens none
_atom_sites_solution_primary direct
_atom_sites_solution_secondary difmap
_audit_creation_method SHELXL-97
_cell_angle_alpha 90.00
_cell_angle_beta 97.754(5)
_cell_angle_gamma 90.00
_cell_formula_units_Z 2
_cell_length_a 10.544(5)
_cell_length_b 6.451(3)
_cell_length_c 23.485(11)
_cell_measurement_reflns_used 12105
_cell_measurement_temperature 127(2)
_cell_measurement_theta_max 27.71
_cell_measurement_theta_min 1.75
_cell_volume 1582.8(13)
_computing_cell_refinement 'Smart Saint'
_computing_data_collection Smart
_computing_data_reduction SAINT
_computing_molecular_graphics 'SHELXP-91 (Sheldrick, 1997)'
_computing_publication_material 'SHELXCIF-97 (Sheldrick, 2000)'
_computing_structure_refinement 'SHELXL-97 (Sheldrick, 2008)'
_computing_structure_solution 'SHELXS-97 (Sheldrick, 2008)'
_diffrn_ambient_temperature 127(2)
_diffrn_detector_area_resol_mean 0
_diffrn_measured_fraction_theta_full 0.981
_diffrn_measured_fraction_theta_max 0.981
_diffrn_measurement_device_type 'BRUKER apex II'
_diffrn_measurement_method '0.5 wide w/ exposures'
_diffrn_radiation_monochromator 'Quazar Optics'
_diffrn_radiation_source 'Imus microfocused'
_diffrn_radiation_type MoK\a
_diffrn_radiation_wavelength 0.71073
_diffrn_reflns_av_R_equivalents 0.0478
_diffrn_reflns_av_sigmaI/netI 0.0493
_diffrn_reflns_limit_h_max 13
_diffrn_reflns_limit_h_min -13
_diffrn_reflns_limit_k_max 8
_diffrn_reflns_limit_k_min -7
_diffrn_reflns_limit_l_max 30
_diffrn_reflns_limit_l_min -30
_diffrn_reflns_number 12105
_diffrn_reflns_theta_full 27.71
_diffrn_reflns_theta_max 27.71
_diffrn_reflns_theta_min 1.75
_exptl_absorpt_coefficient_mu 10.380
_exptl_absorpt_correction_T_max 0.949
_exptl_absorpt_correction_T_min 0.883
_exptl_absorpt_correction_type numerical
_exptl_absorpt_process_details SHELTXPREP
_exptl_crystal_colour Purple
_exptl_crystal_density_diffrn 3.397
_exptl_crystal_description Needle
_exptl_crystal_F_000 1478
_exptl_crystal_size_max 0.100
_exptl_crystal_size_mid 0.010
_exptl_crystal_size_min 0.005
_refine_diff_density_max 1.356
_refine_diff_density_min -0.942
_refine_diff_density_rms 0.226
_refine_ls_extinction_method none
_refine_ls_goodness_of_fit_ref 1.042
_refine_ls_hydrogen_treatment none
_refine_ls_matrix_type full
_refine_ls_number_parameters 280
_refine_ls_number_reflns 3650
_refine_ls_number_restraints 42
_refine_ls_restrained_S_all 1.038
_refine_ls_R_factor_all 0.0438
_refine_ls_R_factor_gt 0.0288
_refine_ls_shift/su_max 0.001
_refine_ls_shift/su_mean 0.000
_refine_ls_structure_factor_coef Fsqd
_refine_ls_weighting_details 'calc w=1/[\s^2^(Fo^2^)+(0.0200P)^2^+2.0359P] where P=(Fo^2^+2Fc^2^)/3'
_refine_ls_weighting_scheme calc
_refine_ls_wR_factor_gt 0.0566
_refine_ls_wR_factor_ref 0.0617
_reflns_number_gt 2924
_reflns_number_total 3650
_reflns_threshold_expression >2sigma(I)
_cod_data_source_file ic3009317_si_001_8.cif
_cod_data_source_block save
_cod_original_cell_volume 1582.9(13)
_cod_database_code 4329747

loop_
_symmetry_equiv_pos_as_xyz
'x, y, z'
'-x, y, -z+1/2'
'-x, -y, -z'
'x, -y, z-1/2'

loop_
_atom_site_label
_atom_site_type_symbol
_atom_site_fract_x
_atom_site_fract_y
_atom_site_fract_z
_atom_site_U_iso_or_equiv
_atom_site_adp_type
_atom_site_occupancy
_atom_site_symmetry_multiplicity
_atom_site_calc_flag
_atom_site_refinement_flags
Nd1 Nd 1.42924(3) 1.10646(5) 0.346286(12) 0.00450(8) Uani 1 1 d .
Nd2 Nd 0.92956(3) 0.58678(5) 0.365282(12) 0.00471(8) Uani 1 1 d .
Br1 Br 1.61719(5) 1.05924(9) 0.45119(2) 0.00973(13) Uani 1 1 d .
Br2 Br 1.0000 0.62767(13) 0.2500 0.01390(19) Uani 1 2 d S
B9 B 1.2817(6) 1.2972(10) 0.2110(3) 0.0048(12) Uani 1 1 d .
B8 B 1.1021(6) 1.1031(10) 0.3910(3) 0.0045(12) Uani 1 1 d U
B7 B 1.5937(6) 1.5943(11) 0.3317(3) 0.0075(13) Uani 1 1 d .
B6 B 0.8838(6) 1.0507(10) 0.3326(3) 0.0060(13) Uani 1 1 d U
B5 B 1.2471(6) 0.8008(10) 0.3895(3) 0.0052(13) Uani 1 1 d U
B4 B 1.3332(6) 0.9256(10) 0.2040(3) 0.0061(13) Uani 1 1 d U
B3 B 1.4285(6) 1.5525(10) 0.3991(3) 0.0038(12) Uani 1 1 d U
B2 B 1.2037(6) 1.4354(11) 0.4148(3) 0.0094(14) Uani 1 1 d .
B1 B 0.8788(6) 0.7702(11) 0.5097(3) 0.0091(14) Uani 1 1 d .
O1 O 1.3330(3) 1.3946(6) 0.40250(15) 0.0044(8) Uani 1 1 d .
O2 O 0.7981(4) 0.8903(6) 0.32487(16) 0.0061(8) Uani 1 1 d .
O3 O 1.1638(4) 0.6578(6) 0.40295(15) 0.0048(8) Uani 1 1 d .
O4 O 1.2233(4) 1.0058(6) 0.38028(15) 0.0052(8) Uani 1 1 d .
O7 O 0.9210(4) 0.7781(6) 0.45637(15) 0.0072(8) Uani 1 1 d .
O8 O 0.8513(4) 0.2478(6) 0.31760(16) 0.0067(8) Uani 1 1 d .
O9 O 1.5786(4) 0.8028(6) 0.32546(15) 0.0049(8) Uiso 1 1 d .
O10 O 1.6262(3) 1.1430(6) 0.30105(15) 0.0042(8) Uani 1 1 d .
O11 O 1.3724(3) 0.7546(6) 0.38237(16) 0.0061(8) Uani 1 1 d .
O12 O 1.2827(4) 1.3058(6) 0.27401(15) 0.0062(8) Uani 1 1 d .
O13 O 0.6968(4) 0.5045(6) 0.31132(16) 0.0073(8) Uani 1 1 d .
O14 O 1.5082(4) 1.4762(6) 0.35640(16) 0.0056(8) Uani 1 1 d .
O15 O 1.3396(4) 0.8788(6) 0.26558(15) 0.0078(8) Uani 1 1 d .
O16 O 0.9996(4) 0.9851(6) 0.35825(15) 0.0054(8) Uani 1 1 d .
O5 O 1.1041(4) 0.3208(6) 0.37747(15) 0.0053(8) Uani 1 1 d U
O6 O 0.8317(4) 0.3825(6) 0.43283(17) 0.0141(9) Uani 1 1 d .
O19 O 0.8110(4) 0.6038(6) 0.52407(15) 0.0064(8) Uani 1 1 d U
O18 O 0.9151(4) 0.9260(6) 0.54761(15) 0.0063(8) Uani 1 1 d .
O17 O 1.5124(4) 1.5826(6) 0.45505(15) 0.0076(8) Uani 1 1 d .

loop_
_atom_site_aniso_label
_atom_site_aniso_U_11
_atom_site_aniso_U_22
_atom_site_aniso_U_33
_atom_site_aniso_U_23
_atom_site_aniso_U_13
_atom_site_aniso_U_12
Nd1 0.00437(15) 0.00386(15) 0.00541(15) 0.00012(11) 0.00113(11) -0.00036(12)
Nd2 0.00494(15) 0.00433(16) 0.00490(15) -0.00002(11) 0.00084(11) 0.00007(12)
Br1 0.0102(3) 0.0089(3) 0.0095(3) 0.0013(2) -0.0012(2) -0.0021(2)
Br2 0.0227(5) 0.0123(5) 0.0086(4) 0.000 0.0088(3) 0.000
B9 0.004(3) 0.004(3) 0.006(3) 0.000(2) -0.002(2) -0.001(3)
B8 0.0036(19) 0.0043(19) 0.0054(18) 0.0002(16) 0.0000(15) -0.0011(16)
B7 0.003(3) 0.013(4) 0.006(3) 0.000(3) 0.000(2) -0.002(3)
B6 0.0068(19) 0.005(2) 0.0067(19) -0.0006(16) 0.0042(16) 0.0001(16)
B5 0.0042(19) 0.007(2) 0.0045(19) -0.0017(16) 0.0009(15) 0.0003(16)
B4 0.0061(19) 0.004(2) 0.0079(19) 0.0025(16) 0.0003(15) 0.0002(16)
B3 0.0043(19) 0.0031(19) 0.0040(18) 0.0002(15) 0.0007(15) 0.0015(16)
B2 0.008(3) 0.010(4) 0.011(3) 0.001(3) 0.001(3) 0.002(3)
B1 0.007(3) 0.011(4) 0.009(3) -0.002(3) -0.002(2) 0.001(3)
O1 0.0049(19) 0.0014(19) 0.0071(19) -0.0004(15) 0.0019(14) 0.0004(16)
O2 0.0028(19) 0.006(2) 0.0083(19) -0.0005(16) -0.0025(14) 0.0010(16)
O3 0.0044(19) 0.003(2) 0.007(2) -0.0003(15) 0.0026(15) -0.0005(15)
O4 0.006(2) 0.006(2) 0.0036(19) -0.0001(15) 0.0008(15) -0.0001(16)
O7 0.012(2) 0.006(2) 0.0036(19) -0.0015(15) 0.0023(15) 0.0003(17)
O8 0.008(2) 0.005(2) 0.008(2) 0.0010(15) 0.0029(15) -0.0020(16)
O10 0.0026(19) 0.002(2) 0.0079(19) -0.0014(15) 0.0016(15) -0.0017(15)
O11 0.0035(19) 0.004(2) 0.011(2) 0.0024(16) 0.0023(15) -0.0007(16)
O12 0.007(2) 0.006(2) 0.0056(19) -0.0004(15) 0.0007(15) -0.0001(16)
O13 0.003(2) 0.008(2) 0.011(2) -0.0039(16) 0.0046(16) -0.0012(16)
O14 0.007(2) 0.002(2) 0.008(2) 0.0010(15) 0.0023(15) 0.0009(16)
O15 0.011(2) 0.008(2) 0.0041(19) -0.0014(16) 0.0013(15) 0.0019(17)
O16 0.007(2) 0.003(2) 0.006(2) -0.0007(15) -0.0015(15) 0.0012(16)
O5 0.0060(15) 0.0035(15) 0.0060(15) 0.0017(12) -0.0009(12) 0.0010(13)
O6 0.019(2) 0.012(2) 0.012(2) -0.0014(18) 0.0051(17) -0.0054(19)
O19 0.0077(15) 0.0070(15) 0.0049(14) -0.0020(12) 0.0024(12) -0.0005(13)
O18 0.008(2) 0.007(2) 0.0047(19) 0.0002(15) 0.0027(15) 0.0030(17)
O17 0.006(2) 0.007(2) 0.009(2) -0.0030(16) -0.0018(15) 0.0006(17)

loop_
_atom_type_symbol
_atom_type_description
_atom_type_scat_dispersion_real
_atom_type_scat_dispersion_imag
_atom_type_scat_source
B B 0.0013 0.0007 'International Tables Vol C Tables 4.2.6.8 and 6.1.1.4'
O O 0.0106 0.0060 'International Tables Vol C Tables 4.2.6.8 and 6.1.1.4'
Br Br -0.2901 2.4595 'International Tables Vol C Tables 4.2.6.8 and 6.1.1.4'
Nd Nd -0.1943 3.0179 'International Tables Vol C Tables 4.2.6.8 and 6.1.1.4'

loop_
_geom_angle_atom_site_label_1
_geom_angle_atom_site_label_2
_geom_angle_atom_site_label_3
_geom_angle
_geom_angle_site_symmetry_1
_geom_angle_site_symmetry_3
O10 Nd1 O15 89.07(13) . .
O10 Nd1 O12 97.93(12) . .
O15 Nd1 O12 69.39(13) . .
O10 Nd1 O4 168.63(12) . .
O15 Nd1 O4 80.35(12) . .
O12 Nd1 O4 82.30(13) . .
O10 Nd1 O11 118.84(12) . .
O15 Nd1 O11 68.95(12) . .
O12 Nd1 O11 122.62(12) . .
O4 Nd1 O11 53.33(12) . .
O10 Nd1 O14 70.40(12) . .
O15 Nd1 O14 135.82(12) . .
O12 Nd1 O14 75.13(13) . .
O4 Nd1 O14 120.33(12) . .
O11 Nd1 O14 155.19(12) . .
O10 Nd1 O1 124.48(12) . .
O15 Nd1 O1 133.25(12) . .
O12 Nd1 O1 74.04(12) . .
O4 Nd1 O1 66.61(12) . .
O11 Nd1 O1 110.51(12) . .
O14 Nd1 O1 54.29(12) . .
O10 Nd1 O9 54.90(12) . .
O15 Nd1 O9 65.71(12) . .
O12 Nd1 O9 126.57(12) . .
O4 Nd1 O9 116.03(12) . .
O11 Nd1 O9 64.09(12) . .
O14 Nd1 O9 121.88(12) . .
O1 Nd1 O9 158.98(11) . .
O10 Nd1 Br1 81.98(9) . .
O15 Nd1 Br1 135.85(9) . .
O12 Nd1 Br1 154.58(9) . .
O4 Nd1 Br1 102.73(9) . .
O11 Nd1 Br1 77.92(8) . .
O14 Nd1 Br1 81.01(8) . .
O1 Nd1 Br1 85.02(9) . .
O9 Nd1 Br1 74.02(8) . .
O10 Nd1 B5 144.74(15) . .
O15 Nd1 B5 71.12(15) . .
O12 Nd1 B5 101.62(15) . .
O4 Nd1 B5 26.37(15) . .
O11 Nd1 B5 27.08(15) . .
O14 Nd1 B5 143.20(15) . .
O1 Nd1 B5 89.24(15) . .
O9 Nd1 B5 90.00(15) . .
Br1 Nd1 B5 92.17(12) . .
O6 Nd2 O7 68.56(13) . .
O6 Nd2 O5 85.58(14) . .
O7 Nd2 O5 110.73(12) . .
O6 Nd2 O2 114.43(14) . .
O7 Nd2 O2 81.69(12) . .
O5 Nd2 O2 159.64(12) . .
O6 Nd2 O8 71.10(13) . .
O7 Nd2 O8 139.44(12) . .
O5 Nd2 O8 69.57(12) . .
O2 Nd2 O8 111.99(13) . .
O6 Nd2 O3 110.61(13) . .
O7 Nd2 O3 75.98(12) . .
O5 Nd2 O3 54.63(12) . .
O2 Nd2 O3 116.78(12) . .
O8 Nd2 O3 123.29(12) . .
O6 Nd2 O13 75.76(13) . .
O7 Nd2 O13 111.81(12) . .
O5 Nd2 O13 122.30(12) . .
O2 Nd2 O13 63.16(12) . .
O8 Nd2 O13 52.75(12) . .
O3 Nd2 O13 171.71(11) . .
O6 Nd2 O16 135.44(13) . .
O7 Nd2 O16 67.62(12) . .
O5 Nd2 O16 117.33(12) . .
O2 Nd2 O16 51.13(12) . .
O8 Nd2 O16 150.63(11) . .
O3 Nd2 O16 65.66(11) . .
O13 Nd2 O16 113.92(12) . .
O6 Nd2 Br2 148.21(10) . .
O7 Nd2 Br2 143.05(9) . .
O5 Nd2 Br2 83.84(9) . .
O2 Nd2 Br2 77.00(9) . .
O8 Nd2 Br2 77.11(9) . .
O3 Nd2 Br2 87.12(8) . .
O13 Nd2 Br2 84.82(9) . .
O16 Nd2 Br2 75.50(8) . .
O6 Nd2 B6 128.70(16) . .
O7 Nd2 B6 73.25(15) . .
O5 Nd2 B6 140.76(15) . .
O2 Nd2 B6 25.44(15) . .
O8 Nd2 B6 133.48(15) . .
O3 Nd2 B6 91.34(15) . .
O13 Nd2 B6 88.39(15) . .
O16 Nd2 B6 25.69(14) . .
Br2 Nd2 B6 74.58(12) . .
O6 Nd2 B2 92.33(16) . 1_545
O7 Nd2 B2 88.51(15) . 1_545
O5 Nd2 B2 27.66(15) . 1_545
O2 Nd2 B2 145.17(16) . 1_545
O8 Nd2 B2 97.13(16) . 1_545
O3 Nd2 B2 28.68(15) . 1_545
O13 Nd2 B2 149.69(16) . 1_545
O16 Nd2 B2 94.24(15) . 1_545
Br2 Nd2 B2 92.03(13) . 1_545
B6 Nd2 B2 119.85(18) . 1_545
Nd2 Br2 Nd2 169.62(4) 2_755 .
O10 B9 O13 114.8(5) 2_855 2_765
O10 B9 O12 107.9(4) 2_855 .
O13 B9 O12 110.1(5) 2_765 .
O10 B9 O8 112.2(5) 2_855 2_765
O13 B9 O8 102.3(4) 2_765 2_765
O12 B9 O8 109.5(5) . 2_765
O5 B8 O16 115.2(5) 1_565 .
O5 B8 O4 109.8(5) 1_565 .
O16 B8 O4 106.7(5) . .
O5 B8 O18 110.1(5) 1_565 3_776
O16 B8 O18 105.4(4) . 3_776
O4 B8 O18 109.4(4) . 3_776
O9 B7 O14 121.6(5) 1_565 .
O9 B7 O13 117.7(5) 1_565 1_665
O14 B7 O13 120.7(6) . 1_665
O8 B6 O16 126.3(5) 1_565 .
O8 B6 O2 122.5(5) 1_565 .
O16 B6 O2 111.2(5) . .
O8 B6 Nd2 174.3(4) 1_565 .
O16 B6 Nd2 59.3(3) . .
O2 B6 Nd2 52.0(3) . .
O3 B5 O4 126.5(5) . .
O3 B5 O11 123.1(5) . .
O4 B5 O11 110.4(5) . .
O3 B5 Nd1 174.0(4) . .
O4 B5 Nd1 54.8(3) . .
O11 B5 Nd1 56.0(3) . .
O9 B4 O15 113.9(5) 2_855 .
O9 B4 O2 108.4(5) 2_855 2_755
O15 B4 O2 109.6(5) . 2_755
O9 B4 O10 105.4(5) 2_855 2_855
O15 B4 O10 107.4(4) . 2_855
O2 B4 O10 112.0(5) 2_755 2_855
O1 B3 O11 112.6(5) . 1_565
O1 B3 O14 105.5(4) . .
O11 B3 O14 111.2(4) 1_565 .
O1 B3 O17 112.2(5) . .
O11 B3 O17 106.9(4) 1_565 .
O14 B3 O17 108.4(4) . .
O1 B2 O5 113.7(5) . 1_565
O1 B2 O19 112.6(5) . 3_776
O5 B2 O19 109.3(5) 1_565 3_776
O1 B2 O3 112.3(5) . 1_565
O5 B2 O3 102.0(4) 1_565 1_565
O19 B2 O3 106.1(5) 3_776 1_565
O1 B2 Nd2 145.8(4) . 1_565
O5 B2 Nd2 52.1(3) 1_565 1_565
O19 B2 Nd2 101.6(3) 3_776 1_565
O3 B2 Nd2 54.1(2) 1_565 1_565
O19 B1 O18 122.1(6) . .
O19 B1 O7 119.9(5) . .
O18 B1 O7 117.9(6) . .
B3 O1 B2 124.2(5) . .
B3 O1 Nd1 99.0(3) . .
B2 O1 Nd1 132.8(3) . .
B6 O2 B4 120.4(5) . 2_755
B6 O2 Nd2 102.6(3) . .
B4 O2 Nd2 136.9(3) 2_755 .
B5 O3 B2 121.4(5) . 1_545
B5 O3 Nd2 132.6(4) . .
B2 O3 Nd2 97.2(3) 1_545 .
B5 O4 B8 122.2(5) . .
B5 O4 Nd1 98.9(3) . .
B8 O4 Nd1 138.9(3) . .
B1 O7 Nd2 144.5(4) . .
B6 O8 B9 120.3(5) 1_545 2_745
B6 O8 Nd2 129.7(3) 1_545 .
B9 O8 Nd2 104.0(3) 2_745 .
B7 O9 B4 120.9(5) 1_545 2_855
B7 O9 Nd1 142.1(4) 1_545 .
B4 O9 Nd1 96.9(3) 2_855 .
B9 O10 B4 115.4(4) 2_855 2_855
B9 O10 Nd1 141.0(3) 2_855 .
B4 O10 Nd1 102.4(3) 2_855 .
B5 O11 B3 121.1(5) . 1_545
B5 O11 Nd1 96.9(3) . .
B3 O11 Nd1 141.8(3) 1_545 .
B9 O12 Nd1 125.6(3) . .
B7 O13 B9 132.6(5) 1_445 2_745
B7 O13 Nd2 118.2(3) 1_445 .
B9 O13 Nd2 100.1(3) 2_745 .
B7 O14 B3 124.7(5) . .
B7 O14 Nd1 135.6(4) . .
B3 O14 Nd1 99.7(3) . .
B4 O15 Nd1 126.3(3) . .
B6 O16 B8 129.3(5) . .
B6 O16 Nd2 95.0(3) . .
B8 O16 Nd2 131.3(3) . .
B8 O5 B2 112.9(4) 1_545 1_545
B8 O5 Nd2 131.4(3) 1_545 .
B2 O5 Nd2 100.2(3) 1_545 .
B1 O19 B2 120.2(5) . 3_776
B1 O18 B8 118.7(5) . 3_776

loop_
_geom_bond_atom_site_label_1
_geom_bond_atom_site_label_2
_geom_bond_distance
_geom_bond_site_symmetry_2
Nd1 O10 2.468(4) .
Nd1 O15 2.482(4) .
Nd1 O12 2.493(4) .
Nd1 O4 2.498(4) .
Nd1 O11 2.523(4) .
Nd1 O14 2.527(4) .
Nd1 O1 2.567(4) .
Nd1 O9 2.601(4) .
Nd1 Br1 2.9618(12) .
Nd1 B5 3.022(7) .
Nd2 O6 2.400(4) .
Nd2 O7 2.482(4) .
Nd2 O5 2.504(4) .
Nd2 O2 2.511(4) .
Nd2 O8 2.543(4) .
Nd2 O3 2.550(4) .
Nd2 O13 2.659(4) .
Nd2 O16 2.685(4) .
Nd2 Br2 2.9144(13) .
Nd2 B6 3.111(7) .
Nd2 B2 3.124(7) 1_545
Br2 Nd2 2.9144(13) 2_755
B9 O10 1.444(7) 2_855
B9 O13 1.465(7) 2_765
B9 O12 1.480(7) .
B9 O8 1.505(7) 2_765
B8 O5 1.440(7) 1_565
B8 O16 1.454(7) .
B8 O4 1.475(7) .
B8 O18 1.490(7) 3_776
B7 O9 1.360(8) 1_565
B7 O14 1.367(7) .
B7 O13 1.374(7) 1_665
B6 O8 1.352(7) 1_565
B6 O16 1.354(7) .
B6 O2 1.370(7) .
B5 O3 1.341(7) .
B5 O4 1.358(7) .
B5 O11 1.386(7) .
B4 O9 1.464(7) 2_855
B4 O15 1.470(7) .
B4 O2 1.474(7) 2_755
B4 O10 1.476(7) 2_855
B3 O1 1.442(7) .
B3 O11 1.464(7) 1_565
B3 O14 1.477(7) .
B3 O17 1.495(7) .
B2 O1 1.456(7) .
B2 O5 1.474(7) 1_565
B2 O19 1.485(7) 3_776
B2 O3 1.511(8) 1_565
B2 Nd2 3.124(7) 1_565
B1 O19 1.357(8) .
B1 O18 1.364(7) .
B1 O7 1.385(7) .
O2 B4 1.474(7) 2_755
O3 B2 1.511(8) 1_545
O8 B6 1.352(7) 1_545
O8 B9 1.505(7) 2_745
O9 B7 1.360(8) 1_545
O9 B4 1.464(7) 2_855
O10 B9 1.444(7) 2_855
O10 B4 1.476(7) 2_855
O11 B3 1.464(7) 1_545
O13 B7 1.375(7) 1_445
O13 B9 1.465(7) 2_745
O5 B8 1.440(7) 1_545
O5 B2 1.474(8) 1_545
O19 B2 1.485(7) 3_776
O18 B8 1.490(7) 3_776
